data_7216182
loop_
_publ_author_name
'Gao, Yan-Qing'
'Zhang, Zhi-Ming'
'Shen, Jian-Qiang'
'Jia, Yue'
'Liu, Zhu-Jun'
'Wang, En-Bo'

_publ_section_title
;
 Self-assembly and thermotropic liquid crystal properties of a hexavacant
 germanomolybdate: [Ge2Mo16O58]12&#x2212;
;
_journal_issue 29
_journal_name_full CrystEngComm
_journal_page_first 6784
_journal_paper_doi 10.1039/c4ce00536h
_journal_volume 16
_journal_year 2014
_chemical_formula_sum 'C9 H66 Ge2 K2 Mo16 N6 O71'
_chemical_formula_weight 3153.09
_chemical_name_systematic
;
 ?
;
_space_group_crystal_system monoclinic
_space_group_IT_number 15
_space_group_name_Hall '-C 2yc'
_space_group_name_H-M_alt 'C 1 2/c 1'
_symmetry_space_group_name_Hall '-C 2yc'
_symmetry_space_group_name_H-M 'C 1 2/c 1'
_atom_sites_solution_hydrogens geom
_atom_sites_solution_primary direct
_atom_sites_solution_secondary difmap
_audit_creation_method SHELXL-2013
_cell_angle_alpha 90
_cell_angle_beta 111.10(3)
_cell_angle_gamma 90
_cell_formula_units_Z 4
_cell_length_a 24.552(5)
_cell_length_b 17.135(3)
_cell_length_c 19.302(4)
_cell_measurement_temperature 293(2)
_cell_measurement_theta_max 27.450
_cell_measurement_theta_min 3.050
_cell_volume 7576(3)
_computing_cell_refinement auto
_computing_data_collection auto
_computing_data_reduction auto
_computing_structure_refinement 'SHELXL-2013 (Sheldrick, 2013)'
_diffrn_ambient_temperature 293(2)
_diffrn_detector_area_resol_mean 0.01
_diffrn_measured_fraction_theta_full 0.998
_diffrn_measured_fraction_theta_max 0.995
_diffrn_measurement_device_type 'Rigaku R-AXIS RAPID IP'
_diffrn_measurement_method Oscillation
_diffrn_radiation_type MoK\a
_diffrn_radiation_wavelength 0.71073
_diffrn_reflns_av_R_equivalents 0.0585
_diffrn_reflns_av_unetI/netI 0.0506
_diffrn_reflns_Laue_measured_fraction_full 0.998
_diffrn_reflns_Laue_measured_fraction_max 0.995
_diffrn_reflns_limit_h_max 31
_diffrn_reflns_limit_h_min -31
_diffrn_reflns_limit_k_max 22
_diffrn_reflns_limit_k_min -22
_diffrn_reflns_limit_l_max 24
_diffrn_reflns_limit_l_min -24
_diffrn_reflns_number 35236
_diffrn_reflns_point_group_measured_fraction_full 0.998
_diffrn_reflns_point_group_measured_fraction_max 0.995
_diffrn_reflns_theta_full 25.242
_diffrn_reflns_theta_max 27.450
_diffrn_reflns_theta_min 3.050
_diffrn_source 'fine-focus sealed tube'
_exptl_absorpt_coefficient_mu 3.560
_exptl_absorpt_correction_T_max 0.457
_exptl_absorpt_correction_T_min 0.412
_exptl_absorpt_correction_type multi-scan
_exptl_absorpt_process_details 'ABSCOR by T.Higashi    8 March, 1995'
_exptl_crystal_colour colorless
_exptl_crystal_density_diffrn 2.765
_exptl_crystal_density_method 'not measured'
_exptl_crystal_description block
_exptl_crystal_F_000 6016
_exptl_crystal_size_max 0.260
_exptl_crystal_size_mid 0.240
_exptl_crystal_size_min 0.220
_refine_diff_density_max 2.291
_refine_diff_density_min -0.955
_refine_diff_density_rms 0.220
_refine_ls_extinction_method none
_refine_ls_goodness_of_fit_ref 0.983
_refine_ls_hydrogen_treatment constr
_refine_ls_matrix_type full
_refine_ls_number_parameters 478
_refine_ls_number_reflns 8633
_refine_ls_number_restraints 36
_refine_ls_restrained_S_all 0.990
_refine_ls_R_factor_all 0.0646
_refine_ls_R_factor_gt 0.0464
_refine_ls_shift/su_max 0.000
_refine_ls_shift/su_mean 0.000
_refine_ls_structure_factor_coef Fsqd
_refine_ls_weighting_details
;
 w=1/[\s^2^(Fo^2^)+(0.1000P)^2^]
 where P=(Fo^2^+2Fc^2^)/3
;
_refine_ls_weighting_scheme calc
_refine_ls_wR_factor_gt 0.1322
_refine_ls_wR_factor_ref 0.1440
_reflns_Friedel_coverage 0.000
_reflns_number_gt 6667
_reflns_number_total 8633
_reflns_threshold_expression 'I > 2\s(I)'
_cod_data_source_file c4ce00536h2.cif
_cod_data_source_block 1
_cod_depositor_comments 'Adding full bibliography for 7216182--7216183.cif.'
_cod_database_code 7216182
_shelx_space_group_comment
;
The symmetry employed for this shelxl refinement is uniquely defined
by the following loop, which should always be used as a source of
symmetry information in preference to the above space-group names.
They are only intended as comments.
;
_shelx_estimated_absorpt_t_min 0.458
_shelx_estimated_absorpt_t_max 0.508
_shelxl_version_number 2013-2

loop_
_space_group_symop_operation_xyz
'x, y, z'
'-x, y, -z+1/2'
'x+1/2, y+1/2, z'
'-x+1/2, y+1/2, -z+1/2'
'-x, -y, -z'
'x, -y, z-1/2'
'-x+1/2, -y+1/2, -z'
'x+1/2, -y+1/2, z-1/2'

loop_
_atom_site_label
_atom_site_type_symbol
_atom_site_fract_x
_atom_site_fract_y
_atom_site_fract_z
_atom_site_U_iso_or_equiv
_atom_site_adp_type
_atom_site_occupancy
_atom_site_site_symmetry_order
_atom_site_calc_flag
_atom_site_refinement_flags_posn
_atom_site_refinement_flags_adp
_atom_site_refinement_flags_occupancy
Mo1 Mo 0.09630(3) 0.06238(4) 0.06175(3) 0.02050(15) Uani 1 1 d . . .
Mo2 Mo 0.34641(3) 0.34254(4) 0.08553(3) 0.02160(15) Uani 1 1 d . . .
Mo3 Mo 0.39772(3) 0.13420(4) 0.17220(3) 0.02216(15) Uani 1 1 d . . .
Mo4 Mo 0.20310(3) 0.31141(3) 0.03267(3) 0.01535(14) Uani 1 1 d . . .
Mo5 Mo 0.16303(3) 0.22520(4) 0.19481(3) 0.02180(15) Uani 1 1 d . . .
Mo6 Mo 0.30414(3) 0.25560(4) 0.24683(3) 0.02367(16) Uani 1 1 d . . .
Mo7 Mo 0.17868(3) -0.04890(4) 0.00064(3) 0.02220(15) Uani 1 1 d . . .
Mo8 Mo 0.33977(3) -0.01263(4) 0.06260(3) 0.02140(15) Uani 1 1 d . . .
Ge1 Ge 0.24338(3) 0.12141(4) 0.10182(4) 0.01440(16) Uani 1 1 d . . .
O1 O 0.2793(2) 0.3111(3) 0.1139(2) 0.0170(10) Uani 1 1 d . . .
O2 O 0.1643(2) 0.2840(3) 0.0876(3) 0.0218(11) Uani 1 1 d . . .
O3 O 0.2405(2) 0.1741(3) 0.1781(3) 0.0193(10) Uani 1 1 d . . .
O4 O 0.3195(3) 0.2061(4) 0.3287(3) 0.0408(16) Uani 1 1 d . . .
O5 O 0.2277(3) 0.2974(3) 0.2342(3) 0.0279(12) Uani 1 1 d . . .
O6 O 0.4024(2) 0.0606(3) 0.0972(3) 0.0273(12) Uani 1 1 d . . .
O7 O 0.2299(2) 0.1845(3) 0.0243(2) 0.0155(9) Uani 1 1 d . . .
O8 O 0.1909(2) 0.0468(3) 0.0820(3) 0.0190(10) Uani 1 1 d . . .
O9 O 0.3561(2) 0.2040(3) 0.2098(3) 0.0222(11) Uani 1 1 d . . .
O10 O 0.1921(2) 0.4110(3) 0.0229(3) 0.0217(11) Uani 1 1 d . . .
O11 O 0.3123(2) 0.0783(3) 0.1250(3) 0.0176(10) Uani 1 1 d . . .
O12 O 0.1008(2) -0.0111(3) -0.0130(3) 0.0257(12) Uani 1 1 d . . .
O13 O 0.3381(3) 0.3432(4) 0.2730(3) 0.0362(14) Uani 1 1 d . . .
O14 O 0.1210(2) 0.1518(3) 0.1229(3) 0.0271(12) Uani 1 1 d . . .
O15 O 0.1850(3) -0.1171(4) 0.0686(3) 0.0343(13) Uani 1 1 d . . .
O16 O 0.0989(3) -0.0038(4) 0.1298(3) 0.0308(13) Uani 1 1 d . . .
O17 O 0.3572(3) -0.0763(4) 0.1364(3) 0.0381(15) Uani 1 1 d . . .
O18 O 0.2588(2) -0.0330(3) 0.0195(3) 0.0271(12) Uani 1 1 d . . .
O19 O 0.3272(3) 0.4417(3) 0.0723(3) 0.0259(12) Uani 1 1 d . . .
O20 O 0.1084(2) 0.1489(3) -0.0227(3) 0.0225(11) Uani 1 1 d . . .
O21 O 0.3617(3) -0.0591(4) -0.0018(3) 0.0341(14) Uani 1 1 d . . .
O22 O 0.1738(3) 0.1721(4) 0.2741(3) 0.0372(15) Uani 1 1 d . . .
O23 O 0.4552(2) 0.1902(4) 0.1727(3) 0.0312(13) Uani 1 1 d . . .
O24 O 0.3469(2) 0.2205(3) 0.0612(2) 0.0179(10) Uani 1 1 d . . .
O25 O 0.4256(3) 0.0759(4) 0.2483(3) 0.0362(14) Uani 1 1 d . . .
O26 O 0.1598(3) -0.1014(4) -0.0799(3) 0.0365(14) Uani 1 1 d . . .
O27 O 0.4006(2) 0.3415(3) 0.1699(3) 0.0284(12) Uani 1 1 d . . .
O28 O 0.0231(3) 0.0821(4) 0.0221(3) 0.0335(13) Uani 1 1 d . . .
O29 O 0.1088(3) 0.2889(4) 0.1923(3) 0.0368(14) Uani 1 1 d . . .
O1W O 0.0281(3) -0.1802(5) 0.1795(4) 0.054(2) Uani 1 1 d . U .
O2W O 0.3755(6) 0.2432(6) 0.6344(6) 0.098(4) Uani 1 1 d . U .
O3W O 0.2478(7) -0.2619(10) 0.0662(8) 0.134(5) Uani 1 1 d . U .
O4W O -0.0314(6) -0.2755(9) 0.0152(8) 0.125(5) Uani 1 1 d . U .
O5W O 0.5000 -0.058(2) 0.2500 0.124(11) Uiso 0.62 2 d S . P
O6W O -0.0051(13) 0.1822(18) 0.1392(15) 0.129(9) Uiso 0.55 1 d . . P
O7W O 0.4476(12) 0.1430(16) 0.3918(13) 0.118(8) Uiso 0.55 1 d . . P
O8W O 0.5079(14) 0.029(2) 0.0867(16) 0.141(10) Uiso 0.52 1 d . . P
O9W O 0.0976(11) -0.2841(16) -0.0073(13) 0.122(8) Uiso 0.57 1 d . . P
C1 C 0.2123(5) 0.5010(5) 0.2235(5) 0.038(2) Uani 1 1 d . . .
H1A H 0.2094 0.5532 0.2426 0.046 Uiso 1 1 calc R U .
C2 C 0.2596(6) 0.5020(9) 0.1913(7) 0.063(3) Uani 1 1 d . . .
H2A H 0.2973 0.5092 0.2304 0.076 Uiso 1 1 calc R U .
H2B H 0.2601 0.4530 0.1664 0.076 Uiso 1 1 calc R U .
C3 C 0.4740(6) 0.5063(9) 0.2133(6) 0.064(3) Uani 1 1 d . . .
C4 C 0.1524(5) 0.4772(8) 0.1705(6) 0.051(3) Uani 1 1 d . . .
H4A H 0.1251 0.4793 0.1956 0.076 Uiso 1 1 calc R U .
H4B H 0.1541 0.4250 0.1532 0.076 Uiso 1 1 calc R U .
H4C H 0.1402 0.5123 0.1289 0.076 Uiso 1 1 calc R U .
C5 C 0.421(2) 0.541(3) 0.215(2) 0.145(19) Uani 0.5 1 d . U P
H5A H 0.3914 0.5382 0.1663 0.217 Uiso 0.5 1 calc R U P
H5B H 0.4285 0.5952 0.2291 0.217 Uiso 0.5 1 calc R U P
H5C H 0.4086 0.5144 0.2498 0.217 Uiso 0.5 1 calc R U P
N1 N 0.2297(4) 0.4449(4) 0.2872(4) 0.0393(19) Uani 1 1 d . . .
H1B H 0.2649 0.4577 0.3193 0.059 Uiso 1 1 calc R U .
H1C H 0.2308 0.3968 0.2704 0.059 Uiso 1 1 calc R U .
H1D H 0.2039 0.4469 0.3098 0.059 Uiso 1 1 calc R U .
N2 N 0.4856(6) 0.4874(10) 0.1511(6) 0.092(4) Uani 1 1 d . U .
H2C H 0.5217 0.4684 0.1644 0.138 Uiso 1 1 calc R U .
H2D H 0.4826 0.5299 0.1234 0.138 Uiso 1 1 calc R U .
H2E H 0.4602 0.4517 0.1250 0.138 Uiso 1 1 calc R U .
N3 N 0.2476(6) 0.5664(9) 0.1384(7) 0.096(5) Uani 1 1 d . . .
H3A H 0.2752 0.5680 0.1185 0.144 Uiso 1 1 calc R U .
H3B H 0.2475 0.6111 0.1617 0.144 Uiso 1 1 calc R U .
H3C H 0.2130 0.5593 0.1027 0.144 Uiso 1 1 calc R U .
K1 K 0.07520(19) -0.1673(3) 0.0699(3) 0.0455(10) Uani 0.5 1 d . . P

loop_
_atom_site_aniso_label
_atom_site_aniso_U_11
_atom_site_aniso_U_22
_atom_site_aniso_U_33
_atom_site_aniso_U_23
_atom_site_aniso_U_13
_atom_site_aniso_U_12
Mo1 0.0195(3) 0.0194(3) 0.0247(3) 0.0005(2) 0.0104(2) -0.0043(2)
Mo2 0.0227(3) 0.0189(3) 0.0177(3) -0.0004(2) 0.0006(2) -0.0034(2)
Mo3 0.0180(3) 0.0232(3) 0.0221(3) 0.0000(2) 0.0035(2) -0.0001(2)
Mo4 0.0177(3) 0.0144(3) 0.0148(3) 0.0001(2) 0.0069(2) -0.0016(2)
Mo5 0.0270(3) 0.0210(3) 0.0215(3) -0.0013(2) 0.0137(2) -0.0011(3)
Mo6 0.0259(3) 0.0240(3) 0.0193(3) -0.0059(2) 0.0060(2) -0.0025(3)
Mo7 0.0240(3) 0.0171(3) 0.0267(3) -0.0039(2) 0.0106(2) -0.0051(2)
Mo8 0.0224(3) 0.0179(3) 0.0251(3) 0.0008(2) 0.0100(2) 0.0031(2)
Ge1 0.0167(4) 0.0130(3) 0.0140(3) 0.0007(2) 0.0062(2) -0.0013(3)
O1 0.021(2) 0.017(2) 0.011(2) 0.0034(17) 0.0027(17) -0.004(2)
O2 0.024(3) 0.022(3) 0.023(2) -0.002(2) 0.012(2) -0.004(2)
O3 0.020(2) 0.021(3) 0.019(2) -0.0025(19) 0.0103(19) -0.005(2)
O4 0.044(4) 0.053(4) 0.023(3) 0.001(3) 0.009(3) 0.001(3)
O5 0.034(3) 0.024(3) 0.027(3) -0.009(2) 0.013(2) -0.004(2)
O6 0.022(3) 0.032(3) 0.029(3) -0.004(2) 0.011(2) 0.001(2)
O7 0.016(2) 0.016(2) 0.015(2) 0.0017(17) 0.0060(17) 0.0005(19)
O8 0.020(3) 0.017(2) 0.019(2) -0.0010(18) 0.0066(19) -0.004(2)
O9 0.023(3) 0.020(3) 0.022(2) -0.0057(19) 0.0060(19) -0.005(2)
O10 0.030(3) 0.013(2) 0.022(2) 0.0029(19) 0.010(2) 0.000(2)
O11 0.017(2) 0.015(2) 0.023(2) 0.0000(18) 0.0088(19) 0.0010(19)
O12 0.026(3) 0.027(3) 0.023(3) -0.006(2) 0.007(2) -0.009(2)
O13 0.035(3) 0.033(3) 0.037(3) -0.015(3) 0.009(3) -0.004(3)
O14 0.026(3) 0.027(3) 0.031(3) -0.005(2) 0.014(2) -0.002(2)
O15 0.037(3) 0.022(3) 0.046(3) 0.000(2) 0.018(3) -0.005(3)
O16 0.036(3) 0.027(3) 0.034(3) 0.007(2) 0.018(2) 0.001(3)
O17 0.044(4) 0.028(3) 0.042(3) 0.016(3) 0.016(3) 0.012(3)
O18 0.027(3) 0.021(3) 0.036(3) -0.001(2) 0.015(2) -0.001(2)
O19 0.033(3) 0.022(3) 0.025(3) -0.003(2) 0.012(2) -0.006(2)
O20 0.023(3) 0.022(3) 0.026(3) 0.002(2) 0.012(2) 0.000(2)
O21 0.040(4) 0.029(3) 0.038(3) -0.001(2) 0.020(3) 0.010(3)
O22 0.048(4) 0.044(4) 0.025(3) 0.000(3) 0.020(3) -0.002(3)
O23 0.018(3) 0.035(3) 0.035(3) 0.005(2) 0.001(2) -0.004(2)
O24 0.017(2) 0.019(3) 0.017(2) 0.0021(18) 0.0054(18) -0.002(2)
O25 0.034(3) 0.035(4) 0.032(3) 0.010(3) 0.004(2) 0.002(3)
O26 0.044(4) 0.031(3) 0.036(3) -0.014(3) 0.016(3) -0.008(3)
O27 0.027(3) 0.029(3) 0.024(3) 0.007(2) 0.003(2) -0.006(2)
O28 0.021(3) 0.032(3) 0.044(3) 0.001(3) 0.007(2) -0.003(2)
O29 0.039(4) 0.030(3) 0.050(4) -0.006(3) 0.027(3) 0.003(3)
O1W 0.039(4) 0.081(6) 0.037(3) -0.003(4) 0.008(3) -0.021(4)
O2W 0.159(9) 0.063(6) 0.116(7) 0.012(5) 0.102(7) -0.001(6)
O3W 0.158(9) 0.141(9) 0.121(8) 0.028(7) 0.073(7) 0.049(7)
O4W 0.098(8) 0.125(10) 0.134(9) 0.020(8) 0.020(7) -0.017(8)
C1 0.059(6) 0.026(5) 0.032(4) -0.007(3) 0.019(4) 0.002(4)
C2 0.055(7) 0.083(10) 0.059(7) 0.019(7) 0.030(6) 0.012(7)
C3 0.053(7) 0.082(10) 0.044(6) -0.014(6) 0.003(5) 0.003(7)
C4 0.044(6) 0.062(7) 0.051(6) -0.006(5) 0.024(5) -0.003(5)
C5 0.15(2) 0.14(2) 0.14(2) -0.007(13) 0.044(14) 0.008(13)
N1 0.060(5) 0.029(4) 0.026(3) -0.005(3) 0.011(3) 0.006(4)
N2 0.069(7) 0.149(9) 0.056(5) 0.010(6) 0.020(5) 0.000(7)
N3 0.087(10) 0.131(13) 0.081(8) -0.051(8) 0.042(7) -0.051(9)
K1 0.034(2) 0.052(3) 0.054(2) 0.005(2) 0.0202(18) -0.002(2)

loop_
_atom_type_symbol
_atom_type_description
_atom_type_scat_dispersion_real
_atom_type_scat_dispersion_imag
_atom_type_scat_source
O O 0.0106 0.0060 'International Tables Vol C Tables 4.2.6.8 and 6.1.1.4'
H H 0.0000 0.0000 'International Tables Vol C Tables 4.2.6.8 and 6.1.1.4'
Mo Mo -1.6832 0.6857 'International Tables Vol C Tables 4.2.6.8 and 6.1.1.4'
Ge Ge 0.1547 1.8001 'International Tables Vol C Tables 4.2.6.8 and 6.1.1.4'
N N 0.0061 0.0033 'International Tables Vol C Tables 4.2.6.8 and 6.1.1.4'
C C 0.0033 0.0016 'International Tables Vol C Tables 4.2.6.8 and 6.1.1.4'
K K 0.2009 0.2494 'International Tables Vol C Tables 4.2.6.8 and 6.1.1.4'

loop_
_geom_angle_atom_site_label_1
_geom_angle_atom_site_label_2
_geom_angle_atom_site_label_3
_geom_angle
_geom_angle_site_symmetry_1
_geom_angle_site_symmetry_3
O28 Mo1 O16 102.4(3) . .
O28 Mo1 O14 99.6(3) . .
O16 Mo1 O14 98.2(3) . .
O28 Mo1 O12 97.3(3) . .
O16 Mo1 O12 98.2(3) . .
O14 Mo1 O12 153.2(2) . .
O28 Mo1 O8 163.9(2) . .
O16 Mo1 O8 92.2(2) . .
O14 Mo1 O8 84.7(2) . .
O12 Mo1 O8 73.7(2) . .
O28 Mo1 O20 86.5(2) . .
O16 Mo1 O20 171.1(2) . .
O14 Mo1 O20 80.0(2) . .
O12 Mo1 O20 80.5(2) . .
O8 Mo1 O20 79.00(18) . .
O28 Mo1 K1 94.7(2) . .
O16 Mo1 K1 44.5(2) . .
O14 Mo1 K1 142.35(18) . .
O12 Mo1 K1 55.46(18) . .
O8 Mo1 K1 90.96(15) . .
O20 Mo1 K1 135.82(15) . .
O27 Mo2 O19 103.1(3) . .
O27 Mo2 O20 100.1(3) . 7
O19 Mo2 O20 91.2(2) . 7
O27 Mo2 O1 100.0(2) . .
O19 Mo2 O1 95.5(2) . .
O20 Mo2 O1 156.7(2) 7 .
O27 Mo2 O24 97.8(2) . .
O19 Mo2 O24 159.0(2) . .
O20 Mo2 O24 83.5(2) 7 .
O1 Mo2 O24 82.3(2) . .
O27 Mo2 O7 167.5(2) . 7
O19 Mo2 O7 88.5(2) . 7
O20 Mo2 O7 84.13(19) 7 7
O1 Mo2 O7 73.80(17) . 7
O24 Mo2 O7 70.81(17) . 7
O25 Mo3 O23 104.5(3) . .
O25 Mo3 O9 98.4(3) . .
O23 Mo3 O9 101.7(3) . .
O25 Mo3 O6 98.5(3) . .
O23 Mo3 O6 95.6(3) . .
O9 Mo3 O6 151.9(2) . .
O25 Mo3 O11 97.5(3) . .
O23 Mo3 O11 156.7(2) . .
O9 Mo3 O11 82.4(2) . .
O6 Mo3 O11 73.2(2) . .
O2 Mo4 O10 103.7(3) . .
O2 Mo4 O24 101.6(2) . 7
O10 Mo4 O24 99.2(2) . 7
O2 Mo4 O1 94.9(2) . .
O10 Mo4 O1 99.0(2) . .
O24 Mo4 O1 151.6(2) 7 .
O2 Mo4 O7 162.9(2) . 7
O10 Mo4 O7 91.6(2) . 7
O24 Mo4 O7 83.00(19) 7 7
O1 Mo4 O7 74.92(18) . 7
O2 Mo4 O7 91.2(2) . .
O10 Mo4 O7 165.0(2) . .
O24 Mo4 O7 76.07(19) 7 .
O1 Mo4 O7 80.72(19) . .
O7 Mo4 O7 73.84(19) 7 .
O29 Mo5 O22 103.4(3) . .
O29 Mo5 O14 101.0(3) . .
O22 Mo5 O14 99.9(3) . .
O29 Mo5 O5 97.1(3) . .
O22 Mo5 O5 98.4(3) . .
O14 Mo5 O5 150.4(2) . .
O29 Mo5 O3 161.3(3) . .
O22 Mo5 O3 93.2(3) . .
O14 Mo5 O3 84.3(2) . .
O5 Mo5 O3 71.7(2) . .
O29 Mo5 O2 87.6(3) . .
O22 Mo5 O2 168.9(3) . .
O14 Mo5 O2 79.1(2) . .
O5 Mo5 O2 78.5(2) . .
O3 Mo5 O2 75.74(18) . .
O13 Mo6 O4 104.0(3) . .
O13 Mo6 O9 101.5(3) . .
O4 Mo6 O9 99.4(3) . .
O13 Mo6 O5 93.4(3) . .
O4 Mo6 O5 100.4(3) . .
O9 Mo6 O5 151.5(2) . .
O13 Mo6 O3 157.1(3) . .
O4 Mo6 O3 96.7(3) . .
O9 Mo6 O3 84.4(2) . .
O5 Mo6 O3 73.1(2) . .
O13 Mo6 K1 46.2(2) . 4
O4 Mo6 K1 59.5(2) . 4
O9 Mo6 K1 95.99(16) . 4
O5 Mo6 K1 111.70(17) . 4
O3 Mo6 K1 156.01(15) . 4
O26 Mo7 O15 104.9(3) . .
O26 Mo7 O18 100.0(3) . .
O15 Mo7 O18 98.6(3) . .
O26 Mo7 O12 97.0(3) . .
O15 Mo7 O12 98.2(3) . .
O18 Mo7 O12 152.1(2) . .
O26 Mo7 O8 163.3(3) . .
O15 Mo7 O8 90.5(2) . .
O18 Mo7 O8 83.7(2) . .
O12 Mo7 O8 74.0(2) . .
O26 Mo7 O19 85.8(3) . 7
O15 Mo7 O19 169.3(2) . 7
O18 Mo7 O19 80.4(2) . 7
O12 Mo7 O19 79.0(2) . 7
O8 Mo7 O19 78.74(18) . 7
O26 Mo7 K1 92.4(2) . .
O15 Mo7 K1 42.8(2) . .
O18 Mo7 K1 141.43(18) . .
O12 Mo7 K1 58.84(18) . .
O8 Mo7 K1 94.67(15) . .
O19 Mo7 K1 137.26(17) 7 .
O21 Mo8 O17 104.8(3) . .
O21 Mo8 O18 98.6(3) . .
O17 Mo8 O18 99.0(3) . .
O21 Mo8 O6 97.7(3) . .
O17 Mo8 O6 101.4(3) . .
O18 Mo8 O6 149.5(2) . .
O21 Mo8 O11 162.6(2) . .
O17 Mo8 O11 91.7(3) . .
O18 Mo8 O11 83.7(2) . .
O6 Mo8 O11 73.3(2) . .
O21 Mo8 O10 86.9(2) . 7
O17 Mo8 O10 168.2(3) . 7
O18 Mo8 O10 78.1(2) . 7
O6 Mo8 O10 77.3(2) . 7
O11 Mo8 O10 76.65(18) . 7
O11 Ge1 O3 109.3(2) . .
O11 Ge1 O8 108.3(2) . .
O3 Ge1 O8 108.0(2) . .
O11 Ge1 O7 110.0(2) . .
O3 Ge1 O7 110.1(2) . .
O8 Ge1 O7 111.0(2) . .
Mo4 O1 Mo2 115.2(2) . .
Mo4 O2 Mo5 149.0(3) . .
Ge1 O3 Mo6 127.7(3) . .
Ge1 O3 Mo5 128.4(3) . .
Mo6 O3 Mo5 97.1(2) . .
Mo6 O4 K1 94.8(3) . 4
Mo6 O5 Mo5 115.6(3) . .
Mo8 O6 Mo3 115.4(3) . .
Ge1 O7 Mo4 118.4(2) . 7
Ge1 O7 Mo4 119.2(2) . .
Mo4 O7 Mo4 106.16(19) 7 .
Ge1 O7 Mo2 119.6(2) . 7
Mo4 O7 Mo2 92.91(16) 7 7
Mo4 O7 Mo2 95.53(17) . 7
Ge1 O8 Mo7 126.5(3) . .
Ge1 O8 Mo1 126.0(3) . .
Mo7 O8 Mo1 95.62(19) . .
Mo3 O9 Mo6 167.8(3) . .
Mo4 O10 Mo8 144.6(3) . 7
Ge1 O11 Mo3 128.0(3) . .
Ge1 O11 Mo8 127.8(2) . .
Mo3 O11 Mo8 95.78(19) . .
Mo7 O12 Mo1 115.5(3) . .
Mo7 O12 K1 90.8(2) . .
Mo1 O12 K1 95.4(2) . .
Mo6 O13 K1 109.8(3) . 4
Mo5 O14 Mo1 165.2(3) . .
Mo7 O15 K1 112.8(3) . .
Mo1 O16 K1 111.9(3) . .
Mo8 O18 Mo7 165.8(3) . .
Mo2 O19 Mo7 145.1(3) . 7
Mo2 O20 Mo1 138.4(3) 7 .
Mo4 O24 Mo2 116.3(2) 7 .
Mo1 O28 K1 154.3(3) . 5
N1 C1 C4 107.8(9) . .
N1 C1 C2 108.2(9) . .
C4 C1 C2 115.5(9) . .
N3 C2 C1 108.0(11) . .
N2 C3 C5 126(2) . .
N2 C3 C3 116.4(15) . 2_655
C5 C3 C3 116(2) . 2_655
O9W K1 O1W 126.5(6) . .
O9W K1 O15 80.5(6) . .
O1W K1 O15 133.8(3) . .
O9W K1 O28 109.7(6) . 5
O1W K1 O28 91.4(2) . 5
O15 K1 O28 115.8(2) . 5
O9W K1 O16 149.7(6) . .
O1W K1 O16 81.8(2) . .
O15 K1 O16 70.6(2) . .
O28 K1 O16 76.4(2) 5 .
O9W K1 O13 113.1(6) . 4_545
O1W K1 O13 64.7(2) . 4_545
O15 K1 O13 70.3(2) . 4_545
O28 K1 O13 137.1(3) 5 4_545
O16 K1 O13 65.77(19) . 4_545
O9W K1 O4W 71.1(6) . .
O1W K1 O4W 71.0(4) . .
O15 K1 O4W 151.1(4) . .
O28 K1 O4W 70.5(3) 5 .
O16 K1 O4W 135.9(4) . .
O13 K1 O4W 126.0(3) 4_545 .
O9W K1 O12 103.0(6) . .
O1W K1 O12 130.0(3) . .
O15 K1 O12 53.21(18) . .
O28 K1 O12 62.95(19) 5 .
O16 K1 O12 52.04(16) . .
O13 K1 O12 104.5(2) 4_545 .
O4W K1 O12 127.8(3) . .
O9W K1 O4 64.9(5) . 4_545
O1W K1 O4 87.1(2) . 4_545
O15 K1 O4 70.8(2) . 4_545
O28 K1 O4 171.3(3) 5 4_545
O16 K1 O4 111.8(2) . 4_545
O13 K1 O4 49.11(18) 4_545 4_545
O4W K1 O4 100.9(3) . 4_545
O12 K1 O4 124.0(2) . 4_545
O9W K1 Mo7 84.7(6) . .
O1W K1 Mo7 145.1(2) . .
O15 K1 Mo7 24.36(13) . .
O28 K1 Mo7 91.75(17) 5 .
O16 K1 Mo7 65.29(14) . .
O13 K1 Mo7 90.16(16) 4_545 .
O4W K1 Mo7 141.9(3) . .
O12 K1 Mo7 30.36(11) . .
O4 K1 Mo7 94.34(16) 4_545 .
O9W K1 Mo6 90.6(5) . 4_545
O1W K1 Mo6 70.83(18) . 4_545
O15 K1 Mo6 72.53(16) . 4_545
O28 K1 Mo6 158.8(2) 5 4_545
O16 K1 Mo6 89.36(16) . 4_545
O13 K1 Mo6 24.03(13) 4_545 4_545
O4W K1 Mo6 112.3(3) . 4_545
O12 K1 Mo6 119.73(16) . 4_545
O4 K1 Mo6 25.70(11) 4_545 4_545
Mo7 K1 Mo6 96.42(10) . 4_545
O9W K1 Mo1 131.6(6) . .
O1W K1 Mo1 101.9(2) . .
O15 K1 Mo1 64.04(16) . .
O28 K1 Mo1 63.86(16) 5 .
O16 K1 Mo1 23.63(11) . .
O13 K1 Mo1 85.77(17) 4_545 .
O4W K1 Mo1 133.7(3) . .
O12 K1 Mo1 29.15(10) . .
O4 K1 Mo1 124.79(18) 4_545 .
Mo7 K1 Mo1 49.71(6) . .
Mo6 K1 Mo1 107.52(11) 4_545 .

loop_
_geom_bond_atom_site_label_1
_geom_bond_atom_site_label_2
_geom_bond_distance
_geom_bond_site_symmetry_2
Mo1 O28 1.715(6) .
Mo1 O16 1.719(5) .
Mo1 O14 1.896(6) .
Mo1 O12 1.947(5) .
Mo1 O8 2.228(5) .
Mo1 O20 2.300(5) .
Mo1 K1 3.980(5) .
Mo2 O27 1.692(5) .
Mo2 O19 1.758(6) .
Mo2 O20 1.921(5) 7
Mo2 O1 1.988(5) .
Mo2 O24 2.145(5) .
Mo2 O7 2.314(4) 7
Mo3 O25 1.703(6) .
Mo3 O23 1.705(6) .
Mo3 O9 1.880(5) .
Mo3 O6 1.954(5) .
Mo3 O11 2.184(5) .
Mo4 O2 1.726(5) .
Mo4 O10 1.727(5) .
Mo4 O24 1.868(5) 7
Mo4 O1 1.962(5) .
Mo4 O7 2.286(5) 7
Mo4 O7 2.295(5) .
Mo5 O29 1.710(6) .
Mo5 O22 1.718(6) .
Mo5 O14 1.881(5) .
Mo5 O5 1.939(6) .
Mo5 O3 2.221(5) .
Mo5 O2 2.311(5) .
Mo6 O13 1.703(6) .
Mo6 O4 1.713(6) .
Mo6 O9 1.891(5) .
Mo6 O5 1.941(6) .
Mo6 O3 2.158(5) .
Mo6 K1 3.936(5) 4
Mo7 O26 1.711(6) .
Mo7 O15 1.722(6) .
Mo7 O18 1.887(6) .
Mo7 O12 1.945(6) .
Mo7 O8 2.215(5) .
Mo7 O19 2.287(5) 7
Mo7 K1 3.847(5) .
Mo8 O21 1.717(6) .
Mo8 O17 1.722(6) .
Mo8 O18 1.890(6) .
Mo8 O6 1.910(6) .
Mo8 O11 2.217(5) .
Mo8 O10 2.332(5) 7
Ge1 O11 1.750(5) .
Ge1 O3 1.750(5) .
Ge1 O8 1.757(5) .
Ge1 O7 1.777(4) .
O4 K1 3.403(8) 4
O7 Mo4 2.286(5) 7
O7 Mo2 2.314(5) 7
O10 Mo8 2.332(5) 7
O12 K1 3.293(7) .
O13 K1 3.018(8) 4
O15 K1 2.837(8) .
O16 K1 3.006(8) .
O19 Mo7 2.287(5) 7
O20 Mo2 1.921(5) 7
O24 Mo4 1.868(5) 7
O28 K1 2.832(8) 5
O1W K1 2.760(9) .
O4W K1 3.068(15) .
O9W K1 2.67(3) .
C1 N1 1.495(11) .
C1 C4 1.513(14) .
C1 C2 1.502(15) .
C2 N3 1.459(19) .
C3 N2 1.370(16) .
C3 C5 1.44(5) .
C3 C3 1.53(2) 2_655
K1 O28 2.832(8) 5
K1 O13 3.018(7) 4_545
K1 O4 3.403(8) 4_545
K1 Mo6 3.936(5) 4_545
